data_2227300
loop_
_publ_author_name
'Chen, Jin Mei'
'Zhao, Hong'

_publ_section_title
;
 5-(4-Nitrobenzyl)-1<i>H</i>-1,2,3,4-tetrazole
;
_journal_coeditor_code BX2321
_journal_issue 11
_journal_name_full 'Acta Crystallographica Section E'
_journal_page_first o2989
_journal_paper_doi 10.1107/S1600536810043576
_journal_volume 66
_journal_year 2010
_chemical_formula_iupac 'C8 H7 N5 O2'
_chemical_formula_moiety 'C8 H7 N5 O2'
_chemical_formula_sum 'C8 H7 N5 O2'
_chemical_formula_weight 205.19
_chemical_name_systematic
;
5-(4-Nitrobenzyl)-1<i>H</i>-1,2,3,4-tetrazole
;
_space_group_IT_number 14
_symmetry_cell_setting monoclinic
_symmetry_space_group_name_Hall '-P 2ybc'
_symmetry_space_group_name_H-M 'P 1 21/c 1'
_atom_sites_solution_hydrogens geom
_atom_sites_solution_primary direct
_atom_sites_solution_secondary difmap
_audit_creation_method SHELXL97
_cell_angle_alpha 90.00
_cell_angle_beta 101.905(14)
_cell_angle_gamma 90.00
_cell_formula_units_Z 4
_cell_length_a 6.3393(10)
_cell_length_b 4.9381(6)
_cell_length_c 28.801(4)
_cell_measurement_reflns_used 2188
_cell_measurement_temperature 295(2)
_cell_measurement_theta_max 27.48
_cell_measurement_theta_min 3.214
_cell_volume 882.2(2)
_computing_cell_refinement 'CrystalClear (Rigaku, 2005)'
_computing_data_collection 'CrystalClear (Rigaku, 2005)'
_computing_data_reduction 'SHELXS97 (Sheldrick, 2008)'
_computing_molecular_graphics 'SHELXTL/PC (Sheldrick, 2008)'
_computing_publication_material 'SHELXTL/PC (Sheldrick, 2008)'
_computing_structure_refinement 'SHELXL97 (Sheldrick, 2008)'
_computing_structure_solution 'SHELXS97 (Sheldrick, 2008)'
_diffrn_ambient_temperature 295(2)
_diffrn_detector_area_resol_mean 13.6612
_diffrn_measured_fraction_theta_full 0.988
_diffrn_measured_fraction_theta_max 0.988
_diffrn_measurement_device_type 'Rigaku SCXmini'
_diffrn_measurement_method CCD_Profile_fitting
_diffrn_radiation_monochromator graphite
_diffrn_radiation_source 'fine-focus sealed tube'
_diffrn_radiation_type MoK\a
_diffrn_radiation_wavelength 0.71073
_diffrn_reflns_av_R_equivalents 0.0340
_diffrn_reflns_av_sigmaI/netI 0.0365
_diffrn_reflns_limit_h_max 8
_diffrn_reflns_limit_h_min -8
_diffrn_reflns_limit_k_max 6
_diffrn_reflns_limit_k_min -6
_diffrn_reflns_limit_l_max 37
_diffrn_reflns_limit_l_min -37
_diffrn_reflns_number 8583
_diffrn_reflns_theta_full 27.87
_diffrn_reflns_theta_max 27.87
_diffrn_reflns_theta_min 2.89
_diffrn_standards_number 0
_exptl_absorpt_coefficient_mu 0.118
_exptl_absorpt_correction_T_max 0.990
_exptl_absorpt_correction_T_min 0.982
_exptl_absorpt_correction_type multi-scan
_exptl_absorpt_process_details '(CrystalClear; Rigaku, 2005)'
_exptl_crystal_colour 'pale yellow'
_exptl_crystal_density_diffrn 1.545
_exptl_crystal_density_method 'not measured'
_exptl_crystal_description prism
_exptl_crystal_F_000 424
_exptl_crystal_size_max 0.50
_exptl_crystal_size_mid 0.42
_exptl_crystal_size_min 0.28
_refine_diff_density_max 0.273
_refine_diff_density_min -0.247
_refine_ls_extinction_coef 0.037(6)
_refine_ls_extinction_expression Fc^*^=kFc[1+0.001xFc^2^\l^3^/sin(2\q)]^-1/4^
_refine_ls_extinction_method 'SHELXL97 (Sheldrick, 2008)'
_refine_ls_goodness_of_fit_ref 1.195
_refine_ls_hydrogen_treatment constr
_refine_ls_matrix_type full
_refine_ls_number_parameters 138
_refine_ls_number_reflns 2088
_refine_ls_number_restraints 0
_refine_ls_restrained_S_all 1.195
_refine_ls_R_factor_all 0.0660
_refine_ls_R_factor_gt 0.0582
_refine_ls_shift/su_max 0.000
_refine_ls_shift/su_mean 0.000
_refine_ls_structure_factor_coef Fsqd
_refine_ls_weighting_details 'calc w = 1/[\s^2^(Fo^2^)+(0.0293P)^2^+0.5689P] where P=(Fo^2^+2Fc^2^)/3'
_refine_ls_weighting_scheme calc
_refine_ls_wR_factor_gt 0.1241
_refine_ls_wR_factor_ref 0.1281
_reflns_number_gt 1823
_reflns_number_total 2088
_reflns_threshold_expression I>2\s(I)
_cod_data_source_file bx2321.cif
_cod_data_source_block I
_cod_original_sg_symbol_H-M 'P 21/c'
_cod_database_code 2227300
_cod_database_fobs_code 2227300

loop_
_symmetry_equiv_pos_as_xyz
'x, y, z'
'-x, y+1/2, -z+1/2'
'-x, -y, -z'
'x, -y-1/2, z-1/2'

loop_
_atom_site_type_symbol
_atom_site_label
_atom_site_fract_x
_atom_site_fract_y
_atom_site_fract_z
_atom_site_U_iso_or_equiv
_atom_site_adp_type
_atom_site_calc_flag
_atom_site_refinement_flags
_atom_site_occupancy
_atom_site_disorder_assembly
_atom_site_disorder_group
O O1 0.6521(3) -0.0440(4) 0.23878(6) 0.0537(5) Uani d . 1 . .
O O2 0.3476(3) 0.0031(4) 0.18977(6) 0.0538(5) Uani d . 1 . .
N N1 0.7922(3) 0.6457(3) 0.02183(6) 0.0340(4) Uani d . 1 . .
H H1 0.7833 0.4706 0.0214 0.051 Uiso d R 1 . .
N N2 0.7245(3) 0.7302(4) -0.02353(6) 0.0402(4) Uani d . 1 . .
N N3 0.7205(3) 0.9910(4) -0.02326(6) 0.0413(5) Uani d . 1 . .
N N4 0.7847(3) 1.0783(3) 0.02209(6) 0.0358(4) Uani d . 1 . .
N N5 0.5369(3) 0.0619(4) 0.20421(6) 0.0367(4) Uani d . 1 . .
C C1 0.8285(3) 0.8620(4) 0.04930(7) 0.0297(4) Uani d . 1 . .
C C2 0.9119(4) 0.8641(4) 0.10150(7) 0.0399(5) Uani d . 1 . .
H H2A 0.8881 1.0425 0.1135 0.048 Uiso calc R 1 . .
H H2B 1.0664 0.8337 0.1076 0.048 Uiso calc R 1 . .
C C3 0.8111(3) 0.6555(4) 0.12886(7) 0.0327(4) Uani d . 1 . .
C C4 0.9324(3) 0.5398(4) 0.16973(7) 0.0369(5) Uani d . 1 . .
H H4 1.0754 0.5918 0.1802 0.044 Uiso calc R 1 . .
C C5 0.8439(3) 0.3485(4) 0.19519(7) 0.0371(5) Uani d . 1 . .
H H5 0.9255 0.2715 0.2225 0.044 Uiso calc R 1 . .
C C6 0.6314(3) 0.2747(4) 0.17898(7) 0.0316(4) Uani d . 1 . .
C C7 0.5058(3) 0.3865(5) 0.13898(7) 0.0382(5) Uani d . 1 . .
H H7 0.3629 0.3337 0.1288 0.046 Uiso calc R 1 . .
C C8 0.5962(3) 0.5790(4) 0.11420(7) 0.0386(5) Uani d . 1 . .
H H8 0.5124 0.6585 0.0874 0.046 Uiso calc R 1 . .

loop_
_atom_site_aniso_label
_atom_site_aniso_U_11
_atom_site_aniso_U_22
_atom_site_aniso_U_33
_atom_site_aniso_U_12
_atom_site_aniso_U_13
_atom_site_aniso_U_23
O1 0.0614(10) 0.0516(10) 0.0475(9) -0.0025(8) 0.0098(8) 0.0188(8)
O2 0.0503(9) 0.0592(11) 0.0516(9) -0.0227(8) 0.0099(8) 0.0033(8)
N1 0.0432(9) 0.0243(8) 0.0348(9) -0.0038(7) 0.0085(7) -0.0009(7)
N2 0.0465(10) 0.0401(10) 0.0332(9) -0.0083(8) 0.0064(7) 0.0007(8)
N3 0.0388(9) 0.0413(10) 0.0421(10) -0.0031(8) 0.0041(8) 0.0134(8)
N4 0.0354(9) 0.0301(9) 0.0430(9) -0.0003(7) 0.0104(7) 0.0087(7)
N5 0.0476(10) 0.0317(9) 0.0326(9) -0.0050(8) 0.0127(7) -0.0009(7)
C1 0.0318(9) 0.0234(9) 0.0352(10) -0.0035(7) 0.0102(7) 0.0009(7)
C2 0.0530(12) 0.0330(11) 0.0332(10) -0.0122(9) 0.0074(9) -0.0023(9)
C3 0.0406(10) 0.0278(10) 0.0301(9) -0.0033(8) 0.0083(8) -0.0022(8)
C4 0.0354(10) 0.0395(11) 0.0336(10) -0.0073(9) 0.0021(8) -0.0012(9)
C5 0.0408(11) 0.0385(11) 0.0290(9) -0.0031(9) 0.0006(8) 0.0024(8)
C6 0.0400(10) 0.0268(9) 0.0292(9) -0.0033(8) 0.0102(8) -0.0006(7)
C7 0.0333(10) 0.0439(12) 0.0365(10) -0.0045(9) 0.0048(8) 0.0031(9)
C8 0.0389(10) 0.0395(12) 0.0350(10) -0.0010(9) 0.0018(8) 0.0090(9)

loop_
_atom_type_symbol
_atom_type_description
_atom_type_scat_dispersion_real
_atom_type_scat_dispersion_imag
_atom_type_scat_source
C C 0.0033 0.0016 'International Tables Vol C Tables 4.2.6.8 and 6.1.1.4'
H H 0.0000 0.0000 'International Tables Vol C Tables 4.2.6.8 and 6.1.1.4'
N N 0.0061 0.0033 'International Tables Vol C Tables 4.2.6.8 and 6.1.1.4'
O O 0.0106 0.0060 'International Tables Vol C Tables 4.2.6.8 and 6.1.1.4'

loop_
_geom_angle_atom_site_label_1
_geom_angle_atom_site_label_2
_geom_angle_atom_site_label_3
_geom_angle_site_symmetry_1
_geom_angle_site_symmetry_3
_geom_angle
_geom_angle_publ_flag
C1 N1 N2 . . 108.07(16) ?
C1 N1 H1 . . 145.0 ?
N2 N1 H1 . . 106.6 ?
N3 N2 N1 . . 107.76(17) ?
N2 N3 N4 . . 108.73(16) ?
C1 N4 N3 . . 107.42(16) ?
O2 N5 O1 . . 123.73(18) ?
O2 N5 C6 . . 118.18(17) ?
O1 N5 C6 . . 118.08(17) ?
N4 C1 N1 . . 108.02(17) ?
N4 C1 C2 . . 125.59(18) ?
N1 C1 C2 . . 126.35(17) ?
C1 C2 C3 . . 114.87(16) ?
C1 C2 H2A . . 108.6 ?
C3 C2 H2A . . 108.5 ?
C1 C2 H2B . . 108.6 ?
C3 C2 H2B . . 108.6 ?
H2A C2 H2B . . 107.5 ?
C4 C3 C8 . . 118.78(18) ?
C4 C3 C2 . . 120.03(18) ?
C8 C3 C2 . . 121.18(18) ?
C5 C4 C3 . . 121.02(18) ?
C5 C4 H4 . . 119.5 ?
C3 C4 H4 . . 119.5 ?
C6 C5 C4 . . 118.38(18) ?
C6 C5 H5 . . 120.8 ?
C4 C5 H5 . . 120.8 ?
C7 C6 C5 . . 122.25(18) ?
C7 C6 N5 . . 118.43(17) ?
C5 C6 N5 . . 119.28(17) ?
C6 C7 C8 . . 118.63(19) ?
C6 C7 H7 . . 120.7 ?
C8 C7 H7 . . 120.7 ?
C7 C8 C3 . . 120.92(18) ?
C7 C8 H8 . . 119.5 ?
C3 C8 H8 . . 119.5 ?

loop_
_geom_bond_atom_site_label_1
_geom_bond_atom_site_label_2
_geom_bond_site_symmetry_2
_geom_bond_distance
_geom_bond_publ_flag
O1 N5 . 1.224(2) ?
O2 N5 . 1.221(2) ?
N1 C1 . 1.321(2) ?
N1 N2 . 1.354(2) ?
N1 H1 . 0.8666 ?
N2 N3 . 1.288(3) ?
N3 N4 . 1.356(3) ?
N4 C1 . 1.320(2) ?
N5 C6 . 1.473(2) ?
C1 C2 . 1.487(3) ?
C2 C3 . 1.516(3) ?
C2 H2A . 0.9700 ?
C2 H2B . 0.9700 ?
C3 C4 . 1.389(3) ?
C3 C8 . 1.392(3) ?
C4 C5 . 1.384(3) ?
C4 H4 . 0.9300 ?
C5 C6 . 1.381(3) ?
C5 H5 . 0.9300 ?
C6 C7 . 1.374(3) ?
C7 C8 . 1.382(3) ?
C7 H7 . 0.9300 ?
C8 H8 . 0.9300 ?

loop_
_geom_hbond_atom_site_label_D
_geom_hbond_atom_site_label_H
_geom_hbond_atom_site_label_A
_geom_hbond_site_symmetry_A
_geom_hbond_distance_DH
_geom_hbond_distance_HA
_geom_hbond_distance_DA
_geom_hbond_angle_DHA
N1 H1 N4 1_545 0.87 1.94 2.803(2) 176.0

loop_
_geom_torsion_atom_site_label_1
_geom_torsion_atom_site_label_2
_geom_torsion_atom_site_label_3
_geom_torsion_atom_site_label_4
_geom_torsion_site_symmetry_1
_geom_torsion_site_symmetry_2
_geom_torsion_site_symmetry_3
_geom_torsion_site_symmetry_4
_geom_torsion
_geom_torsion_publ_flag
C1 N1 N2 N3 . . . . 0.1(2) ?
N1 N2 N3 N4 . . . . -0.2(2) ?
N2 N3 N4 C1 . . . . 0.2(2) ?
N3 N4 C1 N1 . . . . -0.2(2) ?
N3 N4 C1 C2 . . . . 177.72(18) ?
N2 N1 C1 N4 . . . . 0.1(2) ?
N2 N1 C1 C2 . . . . -177.80(18) ?
N4 C1 C2 C3 . . . . 138.7(2) ?
N1 C1 C2 C3 . . . . -43.8(3) ?
C1 C2 C3 C4 . . . . 147.51(19) ?
C1 C2 C3 C8 . . . . -33.4(3) ?
C8 C3 C4 C5 . . . . 1.1(3) ?
C2 C3 C4 C5 . . . . -179.8(2) ?
C3 C4 C5 C6 . . . . 0.0(3) ?
C4 C5 C6 C7 . . . . -0.7(3) ?
C4 C5 C6 N5 . . . . 177.08(18) ?
O2 N5 C6 C7 . . . . -3.4(3) ?
O1 N5 C6 C7 . . . . 177.28(19) ?
O2 N5 C6 C5 . . . . 178.74(19) ?
O1 N5 C6 C5 . . . . -0.5(3) ?
C5 C6 C7 C8 . . . . 0.1(3) ?
N5 C6 C7 C8 . . . . -177.64(19) ?
C6 C7 C8 C3 . . . . 1.1(3) ?
C4 C3 C8 C7 . . . . -1.7(3) ?
C2 C3 C8 C7 . . . . 179.3(2) ?

loop_
_cod_related_entry_id
_cod_related_entry_database
_cod_related_entry_code
1 ChemSpider 3331417
